data_7006249
loop_
_publ_author_name
'Colquhoun, Howard M.'
'Chan, Yun Fu'
'Cardin, Christine J.'
'Drew, Michael G. B.'
'Gan, Yu'
'Abd El Kader, Kareem'
'White, Terence M.'

_publ_section_title
;
 The oxadiazolyldiazenido(1-) ligand: a remarkably versatile platform
 for the synthesis of heteropolynuclear transition metal complexes.
;
_journal_issue 35
_journal_name_full 'Dalton transactions (Cambridge, England : 2003)'
_journal_page_first 3864
_journal_page_last 3867
_journal_paper_doi 10.1039/b711166p
_journal_year 2007
_chemical_formula_sum 'C61 H56 Br N5 O4 P4 W'
_chemical_formula_weight 1310.75
_chemical_name_systematic
;
?
;
_space_group_IT_number 14
_symmetry_cell_setting monoclinic
_symmetry_space_group_name_Hall '-P 2yn'
_symmetry_space_group_name_H-M 'P 1 21/n 1'
_atom_sites_solution_hydrogens geom
_atom_sites_solution_primary direct
_atom_sites_solution_secondary difmap
_audit_creation_method SHELXL-97
_cell_angle_alpha 90.00
_cell_angle_beta 103.651(10)
_cell_angle_gamma 90.00
_cell_formula_units_Z 4
_cell_length_a 14.759(14)
_cell_length_b 17.125(19)
_cell_length_c 24.16(3)
_cell_measurement_temperature 293(2)
_cell_volume 5934(11)
_computing_cell_refinement XDS
_computing_data_collection 'XDS (Kabsch, 1988)'
_computing_data_reduction XDS
_computing_molecular_graphics PLATON(Spek,2004)
_computing_structure_refinement 'SHELXL-97 (Sheldrick, 1997)'
_computing_structure_solution 'SHELXS-97 (Sheldrick, 1997)'
_diffrn_ambient_temperature 293(2)
_diffrn_measured_fraction_theta_full 0.943
_diffrn_measured_fraction_theta_max 0.943
_diffrn_measurement_device 'Marresearch Image Plate'
_diffrn_measurement_method '95 frames at 2^o intervals, counting time 2 min.'
_diffrn_radiation_monochromator graphite
_diffrn_radiation_source 'fine-focus sealed tube'
_diffrn_radiation_type MoK\a
_diffrn_radiation_wavelength 0.71073
_diffrn_reflns_av_R_equivalents 0.0487
_diffrn_reflns_av_sigmaI/netI 0.0414
_diffrn_reflns_limit_h_max 17
_diffrn_reflns_limit_h_min -17
_diffrn_reflns_limit_k_max 19
_diffrn_reflns_limit_k_min -19
_diffrn_reflns_limit_l_max 29
_diffrn_reflns_limit_l_min -29
_diffrn_reflns_number 37027
_diffrn_reflns_theta_full 25.79
_diffrn_reflns_theta_max 25.79
_diffrn_reflns_theta_min 1.47
_exptl_absorpt_coefficient_mu 2.778
_exptl_absorpt_correction_T_max 1.000
_exptl_absorpt_correction_T_min 0.683
_exptl_absorpt_correction_type empirical
_exptl_absorpt_process_details 'Walker et al., Acta Cryst 1983 A39 158'
_exptl_crystal_colour white
_exptl_crystal_density_diffrn 1.467
_exptl_crystal_density_method 'not measured'
_exptl_crystal_description parallelepiped
_exptl_crystal_F_000 2632
_exptl_crystal_size_max 0.30
_exptl_crystal_size_mid 0.25
_exptl_crystal_size_min 0.25
_refine_diff_density_max 1.059
_refine_diff_density_min -1.629
_refine_diff_density_rms 0.183
_refine_ls_extinction_method none
_refine_ls_goodness_of_fit_ref 1.167
_refine_ls_hydrogen_treatment mixed
_refine_ls_matrix_type fullcycle
_refine_ls_number_parameters 687
_refine_ls_number_reflns 10751
_refine_ls_number_restraints 0
_refine_ls_restrained_S_all 1.167
_refine_ls_R_factor_all 0.0674
_refine_ls_R_factor_gt 0.0533
_refine_ls_shift/su_max 0.014
_refine_ls_shift/su_mean 0.002
_refine_ls_structure_factor_coef Fsqd
_refine_ls_weighting_details
;
w=1/[\s^2^(Fo^2^)+(0.0686P)^2^+11.3012P] where P=(Fo^2^+2Fc^2^)/3
;
_refine_ls_weighting_scheme calc
_refine_ls_wR_factor_gt 0.1246
_refine_ls_wR_factor_ref 0.1367
_reflns_number_gt 9211
_reflns_number_total 10751
_reflns_threshold_expression >2sigma(I)
_cod_data_source_file b711166p.txt
_cod_data_source_block 2
_cod_original_sg_symbol_H-M P21/n
_cod_database_code 7006249

loop_
_symmetry_equiv_pos_as_xyz
'x, y, z'
'-x+1/2, y+1/2, -z+1/2'
'-x, -y, -z'
'x-1/2, -y-1/2, z-1/2'

loop_
_atom_site_label
_atom_site_type_symbol
_atom_site_fract_x
_atom_site_fract_y
_atom_site_fract_z
_atom_site_U_iso_or_equiv
_atom_site_adp_type
_atom_site_occupancy
_atom_site_symmetry_multiplicity
_atom_site_calc_flag
_atom_site_refinement_flags
_atom_site_disorder_assembly
_atom_site_disorder_group
W1 W 0.885786(17) 0.172902(14) 0.181015(10) 0.03073(9) Uani 1 1 d . . .
Br2 Br 0.77820(5) 0.09706(5) 0.23591(3) 0.0517(2) Uani 1 1 d . . .
P1 P 0.84055(13) 0.06843(10) 0.10541(8) 0.0413(4) Uani 1 1 d . . .
P2 P 0.75653(12) 0.27136(10) 0.14898(7) 0.0365(4) Uani 1 1 d . . .
P3 P 0.91735(13) 0.26328(10) 0.26535(7) 0.0399(4) Uani 1 1 d . . .
P4 P 1.01829(13) 0.07834(11) 0.21435(9) 0.0488(5) Uani 1 1 d . . .
C11 C 0.7371(6) 0.0049(4) 0.0983(3) 0.0487(18) Uani 1 1 d . . .
C12 C 0.7397(7) -0.0733(5) 0.0847(3) 0.068(2) Uani 1 1 d . . .
H12 H 0.7956 -0.0965 0.0824 0.081 Uiso 1 1 calc R . .
C13 C 0.6564(10) -0.1180(6) 0.0743(4) 0.089(4) Uani 1 1 d . . .
H13 H 0.6585 -0.1712 0.0670 0.107 Uiso 1 1 calc R . .
C14 C 0.5743(10) -0.0839(7) 0.0747(5) 0.095(4) Uani 1 1 d . . .
H14 H 0.5195 -0.1128 0.0653 0.114 Uiso 1 1 calc R . .
C15 C 0.5716(7) -0.0082(7) 0.0887(4) 0.085(3) Uani 1 1 d . . .
H15 H 0.5150 0.0146 0.0900 0.101 Uiso 1 1 calc R . .
C16 C 0.6530(6) 0.0367(5) 0.1013(4) 0.068(2) Uani 1 1 d . . .
H16 H 0.6501 0.0887 0.1118 0.081 Uiso 1 1 calc R . .
C21 C 0.8288(6) 0.0972(4) 0.0303(3) 0.0503(18) Uani 1 1 d . . .
C22 C 0.7416(7) 0.1047(6) -0.0078(4) 0.077(3) Uani 1 1 d . . .
H22 H 0.6880 0.0941 0.0048 0.093 Uiso 1 1 calc R . .
C23 C 0.7330(10) 0.1278(8) -0.0646(5) 0.112(4) Uani 1 1 d . . .
H23 H 0.6746 0.1309 -0.0897 0.134 Uiso 1 1 calc R . .
C24 C 0.8126(12) 0.1458(8) -0.0824(5) 0.106(4) Uani 1 1 d . . .
H24 H 0.8078 0.1615 -0.1198 0.127 Uiso 1 1 calc R . .
C25 C 0.8984(9) 0.1408(6) -0.0459(5) 0.090(4) Uani 1 1 d . . .
H25 H 0.9516 0.1534 -0.0584 0.108 Uiso 1 1 calc R . .
C26 C 0.9062(7) 0.1167(5) 0.0105(4) 0.070(2) Uani 1 1 d . . .
H26 H 0.9650 0.1137 0.0351 0.083 Uiso 1 1 calc R . .
C31 C 0.6345(5) 0.2411(4) 0.1336(3) 0.0447(16) Uani 1 1 d . . .
C32 C 0.5923(6) 0.2207(5) 0.1780(4) 0.065(2) Uani 1 1 d . . .
H32 H 0.6260 0.2266 0.2155 0.078 Uiso 1 1 calc R . .
C33 C 0.5026(7) 0.1922(7) 0.1677(6) 0.092(3) Uani 1 1 d . . .
H33 H 0.4763 0.1786 0.1978 0.111 Uiso 1 1 calc R . .
C34 C 0.4527(8) 0.1843(7) 0.1125(7) 0.105(4) Uani 1 1 d . . .
H34 H 0.3923 0.1648 0.1053 0.126 Uiso 1 1 calc R . .
C35 C 0.4907(7) 0.2049(7) 0.0667(5) 0.093(4) Uani 1 1 d . . .
H35 H 0.4558 0.1998 0.0294 0.112 Uiso 1 1 calc R . .
C36 C 0.5823(6) 0.2335(5) 0.0778(4) 0.066(2) Uani 1 1 d . . .
H36 H 0.6084 0.2474 0.0478 0.079 Uiso 1 1 calc R . .
C41 C 0.7613(5) 0.3331(4) 0.0866(3) 0.0487(17) Uani 1 1 d . . .
C42 C 0.8016(5) 0.3053(5) 0.0447(3) 0.0483(17) Uani 1 1 d . . .
H42 H 0.8237 0.2543 0.0468 0.058 Uiso 1 1 calc R . .
C43 C 0.8100(7) 0.3523(6) -0.0007(4) 0.069(2) Uani 1 1 d . . .
H43 H 0.8384 0.3326 -0.0282 0.083 Uiso 1 1 calc R . .
C44 C 0.7771(8) 0.4275(6) -0.0054(5) 0.086(3) Uani 1 1 d . . .
H44 H 0.7827 0.4589 -0.0358 0.103 Uiso 1 1 calc R . .
C45 C 0.7357(9) 0.4554(6) 0.0360(5) 0.097(4) Uani 1 1 d . . .
H45 H 0.7136 0.5064 0.0334 0.117 Uiso 1 1 calc R . .
C46 C 0.7261(7) 0.4086(6) 0.0819(4) 0.075(3) Uani 1 1 d . . .
H46 H 0.6964 0.4280 0.1090 0.090 Uiso 1 1 calc R . .
C51 C 1.0047(6) 0.3414(4) 0.2661(3) 0.0520(19) Uani 1 1 d . . .
C52 C 0.9957(7) 0.4135(5) 0.2893(4) 0.072(3) Uani 1 1 d . . .
H52 H 0.9442 0.4245 0.3039 0.087 Uiso 1 1 calc R . .
C53 C 1.0651(9) 0.4705(6) 0.2908(5) 0.095(4) Uani 1 1 d . . .
H53 H 1.0588 0.5198 0.3056 0.114 Uiso 1 1 calc R . .
C54 C 1.1413(9) 0.4535(7) 0.2704(5) 0.097(4) Uani 1 1 d . . .
H54 H 1.1870 0.4913 0.2719 0.117 Uiso 1 1 calc R . .
C55 C 1.1516(7) 0.3811(7) 0.2478(5) 0.084(3) Uani 1 1 d . . .
H55 H 1.2040 0.3700 0.2341 0.100 Uiso 1 1 calc R . .
C56 C 1.0830(6) 0.3252(5) 0.2456(4) 0.065(2) Uani 1 1 d . . .
H56 H 1.0895 0.2763 0.2302 0.078 Uiso 1 1 calc R . .
C61 C 0.9491(6) 0.2255(4) 0.3392(3) 0.0503(18) Uani 1 1 d . . .
C62 C 0.8824(8) 0.1928(5) 0.3641(4) 0.068(2) Uani 1 1 d . . .
H62 H 0.8198 0.1931 0.3450 0.082 Uiso 1 1 calc R . .
C63 C 0.9105(11) 0.1592(6) 0.4188(5) 0.100(4) Uani 1 1 d . . .
H63 H 0.8656 0.1378 0.4356 0.120 Uiso 1 1 calc R . .
C64 C 0.9996(13) 0.1575(8) 0.4471(5) 0.120(6) Uani 1 1 d . . .
H64 H 1.0167 0.1342 0.4828 0.144 Uiso 1 1 calc R . .
C65 C 1.0644(11) 0.1896(8) 0.4234(5) 0.114(5) Uani 1 1 d . . .
H65 H 1.1264 0.1892 0.4437 0.137 Uiso 1 1 calc R . .
C66 C 1.0419(7) 0.2240(6) 0.3689(4) 0.080(3) Uani 1 1 d . . .
H66 H 1.0882 0.2452 0.3532 0.096 Uiso 1 1 calc R . .
C71 C 1.1376(5) 0.1180(5) 0.2380(3) 0.0518(18) Uani 1 1 d . . .
C72 C 1.1839(6) 0.1184(6) 0.2937(4) 0.078(3) Uani 1 1 d . . .
H72 H 1.1566 0.0957 0.3208 0.094 Uiso 1 1 calc R . .
C73 C 1.2730(8) 0.1531(9) 0.3111(6) 0.112(4) Uani 1 1 d . . .
H73 H 1.3034 0.1531 0.3495 0.135 Uiso 1 1 calc R . .
C74 C 1.3140(8) 0.1856(8) 0.2736(7) 0.113(5) Uani 1 1 d . . .
H74 H 1.3729 0.2077 0.2857 0.136 Uiso 1 1 calc R . .
C75 C 1.2708(7) 0.1866(7) 0.2181(6) 0.091(4) Uani 1 1 d . . .
H75 H 1.3000 0.2098 0.1921 0.109 Uiso 1 1 calc R . .
C76 C 1.1810(6) 0.1528(6) 0.1984(4) 0.075(3) Uani 1 1 d . . .
H76 H 1.1515 0.1537 0.1599 0.090 Uiso 1 1 calc R . .
C81 C 1.0214(6) 0.0033(5) 0.2680(4) 0.066(2) Uani 1 1 d . . .
C82 C 0.9873(6) 0.0188(5) 0.3155(4) 0.066(2) Uani 1 1 d . . .
H82 H 0.9554 0.0653 0.3170 0.080 Uiso 1 1 calc R . .
C83 C 0.9992(8) -0.0330(7) 0.3613(5) 0.096(4) Uani 1 1 d . . .
H83 H 0.9776 -0.0212 0.3935 0.115 Uiso 1 1 calc R . .
C84 C 1.0445(12) -0.1027(8) 0.3566(9) 0.159(8) Uani 1 1 d . . .
H84 H 1.0523 -0.1391 0.3859 0.191 Uiso 1 1 calc R . .
C85 C 1.0778(18) -0.1189(11) 0.3101(11) 0.245(15) Uani 1 1 d . . .
H85 H 1.1098 -0.1653 0.3085 0.293 Uiso 1 1 calc R . .
C86 C 1.0644(11) -0.0666(7) 0.2648(8) 0.145(7) Uani 1 1 d . . .
H86 H 1.0848 -0.0793 0.2323 0.174 Uiso 1 1 calc R . .
C1 C 0.9373(6) -0.0040(5) 0.1172(4) 0.070(3) Uani 1 1 d . . .
H1A H 0.9212 -0.0480 0.1384 0.084 Uiso 1 1 calc R . .
H1B H 0.9435 -0.0234 0.0806 0.084 Uiso 1 1 calc R . .
C2 C 1.0273(6) 0.0276(6) 0.1482(4) 0.077(3) Uani 1 1 d . . .
H2A H 1.0500 0.0640 0.1238 0.092 Uiso 1 1 calc R . .
H2B H 1.0720 -0.0146 0.1577 0.092 Uiso 1 1 calc R . .
C3 C 0.7646(5) 0.3470(5) 0.2059(3) 0.0515(19) Uani 1 1 d . . .
H3A H 0.8017 0.3905 0.1980 0.062 Uiso 1 1 calc R . .
H3B H 0.7026 0.3664 0.2051 0.062 Uiso 1 1 calc R . .
C4 C 0.8076(5) 0.3156(4) 0.2644(3) 0.0505(18) Uani 1 1 d . . .
H4A H 0.7641 0.2803 0.2760 0.061 Uiso 1 1 calc R . .
H4B H 0.8200 0.3584 0.2915 0.061 Uiso 1 1 calc R . .
N101 N 0.9578(3) 0.2189(3) 0.1410(2) 0.0356(12) Uani 1 1 d . . .
N102 N 1.0139(4) 0.2395(3) 0.1089(3) 0.0492(15) Uani 1 1 d . . .
C101 C 1.0263(5) 0.3142(4) 0.0992(3) 0.0488(18) Uani 1 1 d . . .
N103 N 1.0785(6) 0.3418(4) 0.0659(4) 0.079(3) Uani 1 1 d . . .
N104 N 1.0702(6) 0.4223(4) 0.0658(4) 0.079(2) Uani 1 1 d . . .
C102 C 1.0147(6) 0.4406(5) 0.0978(3) 0.0544(19) Uani 1 1 d . . .
O101 O 0.9835(3) 0.3746(3) 0.1211(2) 0.0427(11) Uani 1 1 d . . .
C103 C 0.9850(5) 0.5177(4) 0.1106(3) 0.0489(17) Uani 1 1 d . . .
C104 C 1.0067(7) 0.5798(5) 0.0784(4) 0.067(2) Uani 1 1 d . . .
H104 H 1.0355 0.5705 0.0486 0.080 Uiso 1 1 calc R . .
C105 C 0.9847(7) 0.6548(5) 0.0912(4) 0.073(3) Uani 1 1 d . . .
H105 H 1.0015 0.6970 0.0715 0.087 Uiso 1 1 calc R . .
C106 C 0.9379(6) 0.6669(5) 0.1331(3) 0.0535(19) Uani 1 1 d . . .
C107 C 0.9142(6) 0.6059(5) 0.1634(4) 0.063(2) Uani 1 1 d . . .
H107 H 0.8818 0.6148 0.1915 0.076 Uiso 1 1 calc R . .
C108 C 0.9388(6) 0.5310(5) 0.1520(4) 0.061(2) Uani 1 1 d . . .
H108 H 0.9236 0.4894 0.1727 0.073 Uiso 1 1 calc R . .
N105 N 0.9166(6) 0.7470(4) 0.1470(3) 0.069(2) Uani 1 1 d . . .
O102 O 0.9562(8) 0.7992(4) 0.1301(5) 0.139(4) Uani 1 1 d . . .
O103 O 0.8627(6) 0.7586(5) 0.1763(4) 0.117(3) Uani 1 1 d . . .
O201 O 1.200(2) 0.2485(17) 0.0143(12) 0.176(10) Uiso 0.50 1 d P . .
H201 H 1.1447 0.2553 -0.0008 0.211 Uiso 0.50 1 calc PR . .
C202 C 1.245(2) 0.3094(17) 0.0098(13) 0.119(9) Uiso 0.50 1 d P . .
H20A H 1.2021 0.3507 -0.0052 0.143 Uiso 0.50 1 calc PR . .
H20B H 1.2851 0.3000 -0.0154 0.143 Uiso 0.50 1 calc PR . .
H20C H 1.2816 0.3242 0.0466 0.143 Uiso 0.50 1 calc PR . .
O301 O 1.163(2) 0.1290(18) 0.0377(14) 0.197(11) Uiso 0.50 1 d P . .
H301 H 1.1085 0.1145 0.0279 0.236 Uiso 0.50 1 calc PR . .
C302 C 1.208(2) 0.0792(18) 0.0588(13) 0.129(10) Uiso 0.50 1 d P . .
H30A H 1.2577 0.0710 0.0401 0.154 Uiso 0.50 1 calc PR . .
H30B H 1.1708 0.0326 0.0560 0.154 Uiso 0.50 1 calc PR . .
H30C H 1.2333 0.0914 0.0981 0.154 Uiso 0.50 1 calc PR . .

loop_
_atom_site_aniso_label
_atom_site_aniso_U_11
_atom_site_aniso_U_22
_atom_site_aniso_U_33
_atom_site_aniso_U_23
_atom_site_aniso_U_13
_atom_site_aniso_U_12
W1 0.02611(14) 0.03301(15) 0.03293(14) -0.00351(10) 0.00668(9) -0.00109(10)
Br2 0.0497(4) 0.0609(5) 0.0477(4) 0.0032(3) 0.0181(3) -0.0061(3)
P1 0.0419(10) 0.0389(10) 0.0420(10) -0.0095(7) 0.0078(8) -0.0008(7)
P2 0.0301(9) 0.0444(10) 0.0350(9) -0.0019(7) 0.0078(7) 0.0054(7)
P3 0.0395(10) 0.0429(10) 0.0344(9) -0.0070(7) 0.0030(7) 0.0018(7)
P4 0.0361(10) 0.0477(11) 0.0586(12) -0.0081(9) 0.0029(9) 0.0102(8)
C11 0.069(5) 0.042(4) 0.035(4) -0.003(3) 0.010(3) -0.013(3)
C12 0.098(7) 0.050(5) 0.050(5) -0.007(4) 0.008(5) -0.014(4)
C13 0.144(11) 0.048(6) 0.070(7) -0.008(4) 0.014(7) -0.041(6)
C14 0.112(10) 0.096(9) 0.084(8) -0.029(6) 0.035(7) -0.067(8)
C15 0.076(7) 0.096(8) 0.088(7) -0.019(6) 0.031(6) -0.039(6)
C16 0.065(6) 0.061(6) 0.080(6) -0.018(4) 0.024(5) -0.024(4)
C21 0.058(5) 0.052(5) 0.045(4) -0.011(3) 0.020(4) -0.005(3)
C22 0.066(6) 0.116(8) 0.050(5) 0.009(5) 0.015(5) -0.012(6)
C23 0.123(11) 0.148(12) 0.054(6) 0.020(7) 0.002(7) -0.007(9)
C24 0.144(13) 0.126(10) 0.057(7) 0.001(7) 0.042(8) -0.017(9)
C25 0.120(10) 0.083(7) 0.091(8) -0.017(6) 0.076(8) -0.019(7)
C26 0.078(6) 0.080(6) 0.060(5) -0.019(4) 0.036(5) -0.014(5)
C31 0.032(4) 0.057(4) 0.045(4) -0.002(3) 0.009(3) 0.005(3)
C32 0.040(4) 0.091(7) 0.067(5) 0.013(5) 0.019(4) 0.003(4)
C33 0.040(5) 0.118(9) 0.121(10) 0.018(7) 0.024(6) -0.005(5)
C34 0.044(6) 0.107(9) 0.162(13) 0.001(8) 0.020(8) -0.026(6)
C35 0.057(6) 0.104(8) 0.100(9) -0.020(7) -0.019(6) -0.004(6)
C36 0.049(5) 0.073(6) 0.070(6) -0.008(4) 0.004(4) -0.006(4)
C41 0.033(4) 0.056(5) 0.056(4) 0.008(3) 0.008(3) 0.007(3)
C42 0.048(4) 0.058(5) 0.040(4) 0.006(3) 0.013(3) 0.004(3)
C43 0.072(6) 0.081(6) 0.057(5) 0.018(4) 0.020(5) -0.007(5)
C44 0.113(9) 0.073(7) 0.078(7) 0.036(5) 0.033(6) 0.013(6)
C45 0.143(11) 0.062(7) 0.092(8) 0.030(5) 0.037(8) 0.036(6)
C46 0.085(7) 0.074(6) 0.071(6) 0.016(5) 0.028(5) 0.033(5)
C51 0.060(5) 0.050(4) 0.040(4) -0.010(3) 0.000(4) -0.011(3)
C52 0.095(7) 0.050(5) 0.072(6) -0.017(4) 0.021(5) -0.011(5)
C53 0.122(10) 0.046(6) 0.108(9) -0.016(5) 0.012(8) -0.024(6)
C54 0.089(8) 0.077(8) 0.116(10) -0.004(6) 0.004(7) -0.046(6)
C55 0.063(6) 0.094(8) 0.090(7) -0.011(6) 0.011(5) -0.030(5)
C56 0.047(5) 0.069(6) 0.075(6) -0.021(4) 0.009(4) -0.016(4)
C61 0.063(5) 0.045(4) 0.036(4) -0.005(3) -0.002(4) 0.002(3)
C62 0.097(7) 0.060(5) 0.048(5) -0.001(4) 0.017(5) -0.004(5)
C63 0.165(14) 0.082(8) 0.053(6) 0.007(5) 0.026(8) -0.017(8)
C64 0.192(17) 0.096(9) 0.050(7) 0.014(6) -0.014(9) -0.023(10)
C65 0.136(12) 0.105(10) 0.068(7) 0.018(7) -0.042(8) 0.000(8)
C66 0.082(7) 0.079(7) 0.058(6) 0.002(5) -0.023(5) -0.002(5)
C71 0.039(4) 0.053(5) 0.063(5) 0.003(4) 0.011(4) 0.007(3)
C72 0.049(5) 0.108(8) 0.071(6) 0.005(5) 0.002(5) -0.022(5)
C73 0.066(7) 0.172(13) 0.089(8) -0.006(8) 0.001(6) -0.037(8)
C74 0.049(6) 0.155(13) 0.129(12) 0.003(9) 0.007(7) -0.025(7)
C75 0.041(5) 0.118(9) 0.120(10) 0.019(7) 0.031(6) -0.001(5)
C76 0.048(5) 0.103(8) 0.078(6) 0.012(5) 0.020(5) 0.015(5)
C81 0.052(5) 0.045(5) 0.101(7) 0.011(4) 0.016(5) 0.001(4)
C82 0.059(5) 0.054(5) 0.076(6) 0.010(4) -0.005(5) 0.003(4)
C83 0.074(7) 0.089(8) 0.116(9) 0.035(7) 0.008(6) -0.006(6)
C84 0.159(15) 0.103(11) 0.24(2) 0.116(13) 0.091(14) 0.054(10)
C85 0.34(3) 0.129(15) 0.34(3) 0.152(18) 0.24(3) 0.145(18)
C86 0.176(15) 0.071(8) 0.226(17) 0.069(9) 0.124(13) 0.061(9)
C1 0.059(5) 0.064(6) 0.079(6) -0.025(4) 0.000(5) 0.019(4)
C2 0.059(6) 0.083(7) 0.087(7) -0.031(5) 0.014(5) 0.020(5)
C3 0.047(4) 0.059(5) 0.045(4) -0.014(3) 0.002(3) 0.012(3)
C4 0.053(5) 0.059(5) 0.041(4) -0.009(3) 0.012(3) 0.011(3)
N101 0.027(3) 0.033(3) 0.047(3) -0.005(2) 0.008(2) 0.002(2)
N102 0.045(3) 0.045(4) 0.069(4) 0.001(3) 0.036(3) -0.004(3)
C101 0.041(4) 0.055(5) 0.057(5) 0.002(3) 0.025(4) -0.008(3)
N103 0.084(6) 0.061(5) 0.117(7) 0.013(4) 0.072(5) 0.000(4)
N104 0.092(6) 0.053(5) 0.116(7) 0.016(4) 0.071(5) -0.001(4)
C102 0.057(5) 0.053(5) 0.059(5) 0.010(4) 0.025(4) -0.009(4)
O101 0.041(3) 0.042(3) 0.050(3) 0.003(2) 0.020(2) -0.009(2)
C103 0.053(5) 0.044(4) 0.054(4) 0.005(3) 0.021(4) -0.008(3)
C104 0.088(7) 0.055(5) 0.073(6) 0.000(4) 0.049(5) -0.009(4)
C105 0.099(7) 0.052(5) 0.085(7) 0.017(4) 0.057(6) -0.001(5)
C106 0.058(5) 0.056(5) 0.053(5) 0.003(3) 0.025(4) 0.003(4)
C107 0.075(6) 0.064(6) 0.064(5) 0.000(4) 0.044(5) -0.010(4)
C108 0.080(6) 0.050(5) 0.064(5) 0.012(4) 0.036(5) -0.015(4)
N105 0.079(5) 0.058(5) 0.081(5) 0.010(4) 0.043(5) 0.007(4)
O102 0.211(10) 0.051(5) 0.208(10) 0.009(5) 0.159(9) 0.005(5)
O103 0.157(8) 0.085(6) 0.149(8) 0.002(5) 0.116(7) 0.009(5)

loop_
_atom_type_symbol
_atom_type_description
_atom_type_scat_dispersion_real
_atom_type_scat_dispersion_imag
_atom_type_scat_source
C C 0.0033 0.0016 'International Tables Vol C Tables 4.2.6.8 and 6.1.1.4'
H H 0.0000 0.0000 'International Tables Vol C Tables 4.2.6.8 and 6.1.1.4'
N N 0.0061 0.0033 'International Tables Vol C Tables 4.2.6.8 and 6.1.1.4'
O O 0.0106 0.0060 'International Tables Vol C Tables 4.2.6.8 and 6.1.1.4'
W W -0.8490 6.8722 'International Tables Vol C Tables 4.2.6.8 and 6.1.1.4'
Br Br -0.2901 2.4595 'International Tables Vol C Tables 4.2.6.8 and 6.1.1.4'
P P 0.1023 0.0942 'International Tables Vol C Tables 4.2.6.8 and 6.1.1.4'

loop_
_geom_angle_atom_site_label_1
_geom_angle_atom_site_label_2
_geom_angle_atom_site_label_3
_geom_angle
_geom_angle_site_symmetry_1
_geom_angle_site_symmetry_3
_geom_angle_publ_flag
N101 W1 P3 98.47(18) . . ?
N101 W1 P4 86.56(18) . . ?
P3 W1 P4 98.93(8) . . ?
N101 W1 P2 92.46(18) . . ?
P3 W1 P2 79.60(8) . . ?
P4 W1 P2 178.10(6) . . ?
N101 W1 P1 90.62(18) . . ?
P3 W1 P1 170.81(6) . . ?
P4 W1 P1 80.16(9) . . ?
P2 W1 P1 101.48(8) . . ?
N101 W1 Br2 176.37(16) . . ?
P3 W1 Br2 85.07(8) . . ?
P4 W1 Br2 92.10(9) . . ?
P2 W1 Br2 88.97(8) . . ?
P1 W1 Br2 85.83(8) . . ?
C11 P1 C21 100.5(3) . . ?
C11 P1 C1 102.0(4) . . ?
C21 P1 C1 102.6(4) . . ?
C11 P1 W1 123.6(2) . . ?
C21 P1 W1 117.9(3) . . ?
C1 P1 W1 107.4(3) . . ?
C31 P2 C41 102.8(3) . . ?
C31 P2 C3 103.5(3) . . ?
C41 P2 C3 101.2(4) . . ?
C31 P2 W1 120.7(3) . . ?
C41 P2 W1 117.3(2) . . ?
C3 P2 W1 108.9(2) . . ?
C4 P3 C61 101.7(4) . . ?
C4 P3 C51 104.8(4) . . ?
C61 P3 C51 103.0(3) . . ?
C4 P3 W1 107.1(2) . . ?
C61 P3 W1 121.5(3) . . ?
C51 P3 W1 116.6(3) . . ?
C81 P4 C71 100.2(4) . . ?
C81 P4 C2 106.8(5) . . ?
C71 P4 C2 100.5(4) . . ?
C81 P4 W1 124.7(3) . . ?
C71 P4 W1 118.3(3) . . ?
C2 P4 W1 103.5(3) . . ?
C16 C11 C12 118.2(8) . . ?
C16 C11 P1 119.9(6) . . ?
C12 C11 P1 121.6(7) . . ?
C11 C12 C13 119.6(10) . . ?
C14 C13 C12 120.5(10) . . ?
C15 C14 C13 120.1(10) . . ?
C14 C15 C16 120.7(11) . . ?
C11 C16 C15 120.8(9) . . ?
C26 C21 C22 117.3(8) . . ?
C26 C21 P1 120.8(7) . . ?
C22 C21 P1 121.9(6) . . ?
C21 C22 C23 121.7(10) . . ?
C24 C23 C22 118.7(12) . . ?
C25 C24 C23 121.0(11) . . ?
C24 C25 C26 119.8(10) . . ?
C21 C26 C25 121.6(10) . . ?
C36 C31 C32 118.1(7) . . ?
C36 C31 P2 121.2(6) . . ?
C32 C31 P2 120.6(6) . . ?
C33 C32 C31 122.1(9) . . ?
C34 C33 C32 118.9(11) . . ?
C33 C34 C35 121.5(10) . . ?
C34 C35 C36 118.9(10) . . ?
C31 C36 C35 120.5(9) . . ?
C42 C41 C46 118.8(8) . . ?
C42 C41 P2 120.5(6) . . ?
C46 C41 P2 120.7(6) . . ?
C41 C42 C43 121.0(8) . . ?
C44 C43 C42 120.9(9) . . ?
C43 C44 C45 118.4(9) . . ?
C44 C45 C46 121.5(9) . . ?
C41 C46 C45 119.3(9) . . ?
C52 C51 C56 119.6(8) . . ?
C52 C51 P3 121.2(7) . . ?
C56 C51 P3 119.1(6) . . ?
C51 C52 C53 119.5(10) . . ?
C54 C53 C52 120.0(10) . . ?
C53 C54 C55 120.9(10) . . ?
C54 C55 C56 119.3(11) . . ?
C55 C56 C51 120.6(9) . . ?
C66 C61 C62 118.9(8) . . ?
C66 C61 P3 119.9(7) . . ?
C62 C61 P3 121.0(6) . . ?
C61 C62 C63 119.3(11) . . ?
C64 C63 C62 121.8(13) . . ?
C63 C64 C65 119.3(12) . . ?
C64 C65 C66 122.3(13) . . ?
C61 C66 C65 118.5(11) . . ?
C72 C71 C76 118.0(8) . . ?
C72 C71 P4 121.9(7) . . ?
C76 C71 P4 120.0(7) . . ?
C71 C72 C73 120.8(10) . . ?
C74 C73 C72 121.1(12) . . ?
C73 C74 C75 120.2(11) . . ?
C74 C75 C76 121.0(11) . . ?
C71 C76 C75 119.0(10) . . ?
C86 C81 C82 118.6(10) . . ?
C86 C81 P4 120.9(9) . . ?
C82 C81 P4 120.2(7) . . ?
C81 C82 C83 122.2(10) . . ?
C84 C83 C82 117.1(13) . . ?
C85 C84 C83 121.4(13) . . ?
C84 C85 C86 120.5(14) . . ?
C81 C86 C85 120.1(15) . . ?
C2 C1 P1 113.6(6) . . ?
C1 C2 P4 111.9(6) . . ?
C4 C3 P2 112.5(5) . . ?
C3 C4 P3 111.0(5) . . ?
N102 N101 W1 169.3(5) . . ?
N101 N102 C101 120.0(6) . . ?
N102 C101 N103 125.3(7) . . ?
N102 C101 O101 124.2(6) . . ?
N103 C101 O101 110.4(7) . . ?
C101 N103 N104 107.1(7) . . ?
C102 N104 N103 108.0(6) . . ?
N104 C102 O101 111.3(7) . . ?
N104 C102 C103 128.1(7) . . ?
O101 C102 C103 120.7(6) . . ?
C101 O101 C102 103.3(5) . . ?
C108 C103 C104 120.2(7) . . ?
C108 C103 C102 122.8(7) . . ?
C104 C103 C102 117.0(7) . . ?
C105 C104 C103 119.1(8) . . ?
C106 C105 C104 119.6(7) . . ?
C107 C106 C105 121.1(8) . . ?
C107 C106 N105 119.9(7) . . ?
C105 C106 N105 118.9(7) . . ?
C106 C107 C108 119.4(7) . . ?
C103 C108 C107 120.5(7) . . ?
O102 N105 O103 121.7(9) . . ?
O102 N105 C106 118.4(8) . . ?
O103 N105 C106 119.8(7) . . ?

loop_
_geom_bond_atom_site_label_1
_geom_bond_atom_site_label_2
_geom_bond_distance
_geom_bond_site_symmetry_2
_geom_bond_publ_flag
W1 N101 1.780(5) . ?
W1 P3 2.513(3) . ?
W1 P4 2.520(3) . ?
W1 P2 2.527(2) . ?
W1 P1 2.531(3) . ?
W1 Br2 2.6385(18) . ?
P1 C11 1.850(8) . ?
P1 C21 1.850(8) . ?
P1 C1 1.862(8) . ?
P2 C31 1.825(7) . ?
P2 C41 1.857(8) . ?
P2 C3 1.872(7) . ?
P3 C4 1.847(8) . ?
P3 C61 1.851(8) . ?
P3 C51 1.855(8) . ?
P4 C81 1.817(9) . ?
P4 C71 1.847(8) . ?
P4 C2 1.851(9) . ?
C11 C16 1.372(12) . ?
C11 C12 1.382(11) . ?
C12 C13 1.418(14) . ?
C13 C14 1.347(16) . ?
C14 C15 1.342(15) . ?
C15 C16 1.398(12) . ?
C21 C26 1.379(11) . ?
C21 C22 1.401(12) . ?
C22 C23 1.404(13) . ?
C23 C24 1.378(17) . ?
C24 C25 1.365(17) . ?
C25 C26 1.402(14) . ?
C31 C36 1.392(11) . ?
C31 C32 1.406(10) . ?
C32 C33 1.378(12) . ?
C33 C34 1.370(18) . ?
C34 C35 1.400(17) . ?
C35 C36 1.403(13) . ?
C41 C42 1.374(10) . ?
C41 C46 1.388(11) . ?
C42 C43 1.389(11) . ?
C43 C44 1.371(13) . ?
C44 C45 1.373(15) . ?
C45 C46 1.404(13) . ?
C51 C52 1.375(11) . ?
C51 C56 1.390(12) . ?
C52 C53 1.410(14) . ?
C53 C54 1.360(16) . ?
C54 C55 1.378(15) . ?
C55 C56 1.385(12) . ?
C61 C66 1.389(12) . ?
C61 C62 1.388(12) . ?
C62 C63 1.411(14) . ?
C63 C64 1.33(2) . ?
C64 C65 1.34(2) . ?
C65 C66 1.408(14) . ?
C71 C72 1.358(12) . ?
C71 C76 1.405(12) . ?
C72 C73 1.413(13) . ?
C73 C74 1.325(17) . ?
C74 C75 1.341(17) . ?
C75 C76 1.421(14) . ?
C81 C86 1.366(13) . ?
C81 C82 1.383(13) . ?
C82 C83 1.396(13) . ?
C83 C84 1.386(18) . ?
C84 C85 1.36(2) . ?
C85 C86 1.39(2) . ?
C1 C2 1.466(12) . ?
C3 C4 1.506(10) . ?
N101 N102 1.309(7) . ?
N102 C101 1.321(9) . ?
C101 N103 1.325(9) . ?
C101 O101 1.381(9) . ?
N103 N104 1.384(10) . ?
N104 C102 1.292(10) . ?
C102 O101 1.389(8) . ?
C102 C103 1.446(11) . ?
C103 C108 1.355(11) . ?
C103 C104 1.399(10) . ?
C104 C105 1.378(12) . ?
C105 C106 1.371(11) . ?
C106 C107 1.367(11) . ?
C106 N105 1.463(10) . ?
C107 C108 1.378(12) . ?
N105 O102 1.192(10) . ?
N105 O103 1.199(9) . ?
O201 C202 1.25(3) . ?
O301 C302 1.13(3) . ?
